data_1557348
loop_
_publ_author_name
'Butts, Craig P.'
'Eberson, Lennart'
'Hartshorn, Michael P.'
'Robinson, Ward T.'
'Timmerman-Vaughan, David J.'
'Young, Dawson A. W.'

_publ_section_title
;
 Photochemical Nitration by Tetranitromethane. Part XXVI. Adduct Formation
 in the Photochemical Reaction of 1,2,3-Trimethylbenzene: the Formation of
 'Double' Adducts Including Nitronic Esters
;
_journal_name_full 'Acta Chemica Scandinavica'
_journal_page_first 29
_journal_page_last 47
_journal_paper_doi 10.3891/acta.chem.scand.50-0029
_journal_volume 50
_journal_year 1996
_chemical_formula_sum 'C10 H12 N4 O8'
_chemical_formula_weight 316.24
_chemical_name_common
;
Trinitro nitronic ester
;
_space_group_IT_number 61
_space_group_name_Hall '-P 2ac 2ab'
_space_group_name_H-M_alt 'P b c a'
_symmetry_cell_setting orthorhombic
_symmetry_Int_Tables_number 61
_symmetry_space_group_name_Hall '-P 2ac 2ab'
_symmetry_space_group_name_H-M 'P b c a'
_cell_angle_alpha 90.
_cell_angle_beta 90.
_cell_angle_gamma 90.
_cell_formula_units_Z 8
_cell_length_a 6.480(7)
_cell_length_b 14.840(9)
_cell_length_c 26.79(2)
_cell_volume 2576(4)
_diffrn_ambient_temperature 130
_diffrn_radiation_probe x-ray
_diffrn_radiation_type MoK\a
_diffrn_radiation_wavelength 0.71069
_exptl_absorpt_coefficient_mu 0.143
_exptl_crystal_density_diffrn 1.631
_refine_ls_number_reflns 837
_refine_ls_R_factor_gt 0.047
_refine_ls_wR_factor_ref 0.097
_cod_data_source_file Acta-Chem-Scand-1996-50-29-4.cif
_cod_data_source_block 1
_cod_database_code 1557348

loop_
_space_group_symop_id
_space_group_symop_operation_xyz
1 x,y,z
2 1/2-x,-y,1/2+z
3 1/2+x,1/2-y,-z
4 -x,1/2+y,1/2-z
5 -x,-y,-z
6 1/2+x,y,1/2-z
7 1/2-x,1/2+y,z
8 x,1/2-y,1/2+z

loop_
_atom_site_label
_atom_site_type_symbol
_atom_site_thermal_displace_type
_atom_site_fract_x
_atom_site_fract_y
_atom_site_fract_z
_atom_site_occupancy
_atom_site_U_iso_or_equiv
_atom_site_calc_flag
_atom_site_refinement_flags
_atom_site_disorder_assembly
_atom_site_disorder_group
O11 O Uiso 0.0907(5) 0.2191(2) 0.18690(10) 1.000 0.0170(10) . . . .
O12 O Uiso 0.3552(5) 0.2811(2) 0.22370(10) 1.000 0.0220(10) . . . .
O21 O Uiso 0.3347(5) 0.4544(2) 0.24150(10) 1.000 0.0280(10) . . . .
O22 O Uiso 0.1881(5) 0.5262(2) 0.17980(10) 1.000 0.0250(10) . . . .
O31 O Uiso -0.0809(6) 0.5284(2) 0.06380(10) 1.000 0.0340(10) . . . .
O32 O Uiso -0.2463(5) 0.4089(2) 0.04030(10) 1.000 0.0280(10) . . . .
O41 O Uiso -0.4483(5) 0.2572(2) 0.10230(10) 1.000 0.0310(10) . . . .
O42 O Uiso -0.4778(4) 0.3929(2) 0.13300(10) 1.000 0.0240(10) . . . .
N1 N Uiso 0.1998(6) 0.2987(3) 0.19910(10) 1.000 0.0180(10) . . . .
N2 N Uiso 0.2254(6) 0.4571(3) 0.20420(10) 1.000 0.0210(10) . . . .
N3 N Uiso -0.1103(6) 0.4471(3) 0.06410(10) 1.000 0.0220(10) . . . .
N4 N Uiso -0.3874(6) 0.3194(3) 0.12860(10) 1.000 0.0210(10) . . . .
C1 C Uiso -0.1939(7) 0.3092(3) 0.1593(2) 1.000 0.0150(10) . . . .
C2 C Uiso -0.0515(7) 0.3877(3) 0.1506(2) 1.000 0.0140(10) . . . .
C3 C Uiso 0.0341(7) 0.3894(3) 0.0964(2) 1.000 0.0160(10) . . . .
C4 C Uiso 0.0715(7) 0.2991(3) 0.0732(2) 1.000 0.0160(10) . . . .
C5 C Uiso 0.0281(7) 0.2233(3) 0.0977(2) 1.000 0.0140(10) . . . .
C6 C Uiso -0.0774(7) 0.2222(3) 0.1482(2) 1.000 0.0150(10) . . . .
C7 C Uiso 0.1234(7) 0.3765(3) 0.1854(2) 1.000 0.0130(10) . . . .
C8 C Uiso 0.1794(6) 0.3052(3) 0.0237(2) 1.000 0.0190(10) . . . .
C9 C Uiso 0.0904(8) 0.1308(3) 0.0779(2) 1.000 0.0240(10) . . . .
C10 C Uiso -0.1949(8) 0.1376(3) 0.1626(2) 1.000 0.0240(10) . . . .

loop_
_atom_type_symbol
_atom_type_description
_atom_type_scat_dispersion_real
_atom_type_scat_dispersion_imag
_atom_type_scat_source
C C 0.0033 0.0016 ' International Tables Vol C Tables 4.2.6.8 and 6.1.1.4'
N N 0.0061 0.0033 ' International Tables Vol C Tables 4.2.6.8 and 6.1.1.4'
O O 0.0106 0.0060 ' International Tables Vol C Tables 4.2.6.8 and 6.1.1.4'

loop_
_geom_angle_atom_site_label_1
_geom_angle_atom_site_label_2
_geom_angle_atom_site_label_3
_geom_angle
_geom_angle_site_symmetry_1
_geom_angle_site_symmetry_2
_geom_angle_site_symmetry_3
_geom_angle_publ_flag
N1 O11 C6 119.7(3) . . . yes
O11 N1 O12 110.8(4) . . . yes
O11 N1 C7 118.9(4) . . . yes
O12 N1 C7 130.3(4) . . . yes
O21 N2 O22 124.7(4) . . . yes
O21 N2 C7 121.2(4) . . . yes
O22 N2 C7 114.1(3) . . . yes
O31 N3 O32 124.4(4) . . . yes
O31 N3 C3 117.4(4) . . . yes
O32 N3 C3 118.2(4) . . . yes
O41 N4 O42 124.3(4) . . . yes
O41 N4 C1 120.4(4) . . . yes
O42 N4 C1 115.4(3) . . . yes
N4 C1 C2 110.4(4) . . . yes
N4 C1 C6 113.0(4) . . . yes
C2 C1 C6 108.8(4) . . . no
C1 C2 C3 112.1(4) . . . no
C1 C2 C7 106.6(4) . . . no
C3 C2 C7 108.5(4) . . . no
N3 C3 C2 108.5(3) . . . yes
N3 C3 C4 111.3(4) . . . yes
C2 C3 C4 115.5(4) . . . no
C3 C4 C5 121.1(5) . . . no
C3 C4 C8 112.8(4) . . . no
C5 C4 C8 125.7(4) . . . no
C4 C5 C6 123.0(4) . . . no
C4 C5 C9 122.2(5) . . . no
C6 C5 C9 114.8(4) . . . no
O11 C6 C1 104.5(4) . . . yes
O11 C6 C5 106.8(4) . . . yes
O11 C6 C10 99.4(4) . . . yes
C1 C6 C5 112.8(4) . . . no
C1 C6 C10 113.7(4) . . . no
C5 C6 C10 117.5(4) . . . no
N1 C7 N2 117.1(4) . . . yes
N1 C7 C2 124.5(4) . . . yes
N2 C7 C2 118.3(4) . . . yes

loop_
_geom_bond_atom_site_label_1
_geom_bond_atom_site_label_2
_geom_bond_distance
_geom_bond_site_symmetry_1
_geom_bond_site_symmetry_2
_geom_bond_publ_flag
O11 N1 1.415(5) . . yes
O11 C6 1.505(6) . . yes
O12 N1 1.232(5) . . yes
O21 N2 1.226(4) . . yes
O22 N2 1.240(5) . . yes
O31 N3 1.222(6) . . yes
O32 N3 1.227(5) . . yes
O41 N4 1.227(5) . . yes
O42 N4 1.244(5) . . yes
N1 C7 1.309(6) . . yes
N2 C7 1.456(6) . . yes
N3 C3 1.535(6) . . yes
N4 C1 1.507(6) . . yes
C1 C2 1.504(7) . . no
C1 C6 1.525(7) . . no
C2 C3 1.555(8) . . no
C2 C7 1.477(7) . . no
C3 C4 1.497(7) . . no
C4 C5 1.332(7) . . no
C4 C8 1.502(7) . . no
C5 C6 1.516(8) . . no
C5 C9 1.526(7) . . no
C6 C10 1.518(7) . . no

loop_
_geom_torsion_atom_site_label_1
_geom_torsion_atom_site_label_2
_geom_torsion_atom_site_label_3
_geom_torsion_atom_site_label_4
_geom_torsion
_geom_torsion_site_symmetry_1
_geom_torsion_site_symmetry_2
_geom_torsion_site_symmetry_3
_geom_torsion_site_symmetry_4
_geom_torsion_publ_flag
C6 O11 N1 O12 -167.0(3) . . . . no
C6 O11 N1 C7 15.5(5) . . . . no
N1 O11 C6 C1 -41.7(5) . . . . no
N1 O11 C6 C5 78.1(4) . . . . no
N1 O11 C6 C10 -159.3(3) . . . . no
O11 N1 C7 N2 172.2(3) . . . . no
O11 N1 C7 C2 -10.8(7) . . . . no
O12 N1 C7 N2 -4.8(7) . . . . no
O12 N1 C7 C2 172.2(4) . . . . no
O21 N2 C7 N1 -20.8(6) . . . . no
O21 N2 C7 C2 162.0(4) . . . . no
O22 N2 C7 N1 160.3(4) . . . . no
O22 N2 C7 C2 -16.9(6) . . . . no
O31 N3 C3 C2 85.4(4) . . . . no
O31 N3 C3 C4 -146.4(4) . . . . no
O32 N3 C3 C2 -94.9(4) . . . . no
O32 N3 C3 C4 33.4(5) . . . . no
O41 N4 C1 C2 129.6(4) . . . . no
O41 N4 C1 C6 7.6(6) . . . . no
O42 N4 C1 C2 -51.7(5) . . . . no
O42 N4 C1 C6 -173.8(4) . . . . no
N4 C1 C2 C3 -66.6(5) . . . . no
N4 C1 C2 C7 174.8(4) . . . . no
C6 C1 C2 C3 57.9(5) . . . . no
C6 C1 C2 C7 -60.7(5) . . . . no
N4 C1 C6 O11 -172.5(3) . . . . no
N4 C1 C6 C5 71.8(5) . . . . no
N4 C1 C6 C10 -65.3(6) . . . . no
C2 C1 C6 O11 64.5(5) . . . . no
C2 C1 C6 C5 -51.1(5) . . . . no
C2 C1 C6 C10 171.8(4) . . . . no
C1 C2 C3 N3 91.7(4) . . . . no
C1 C2 C3 C4 -34.2(5) . . . . no
C7 C2 C3 N3 -150.9(4) . . . . no
C7 C2 C3 C4 83.3(5) . . . . no
C1 C2 C7 N1 33.8(6) . . . . no
C1 C2 C7 N2 -149.3(4) . . . . no
C3 C2 C7 N1 -87.2(5) . . . . no
C3 C2 C7 N2 89.8(5) . . . . no
N3 C3 C4 C5 -122.8(5) . . . . no
N3 C3 C4 C8 63.1(5) . . . . no
C2 C3 C4 C5 1.6(6) . . . . no
C2 C3 C4 C8 -172.5(4) . . . . no
C3 C4 C5 C6 5.3(7) . . . . no
C3 C4 C5 C9 -171.8(4) . . . . no
C8 C4 C5 C6 178.6(4) . . . . no
C8 C4 C5 C9 1.5(8) . . . . no
C4 C5 C6 O11 -94.0(5) . . . . no
C4 C5 C6 C1 20.3(6) . . . . no
C4 C5 C6 C10 155.6(5) . . . . no
C9 C5 C6 O11 83.3(5) . . . . no
C9 C5 C6 C1 -162.4(4) . . . . no
C9 C5 C6 C10 -27.1(6) . . . . no
